data_7711183
loop_
_publ_author_name
'Navratil, Michal'
'Cisarova, Ivana'
'\<St\<epni\<cka, Petr'

_publ_section_title
;
 Synthesis and coordination of hybrid phosphinoferrocenes with extended
 donor pendants
;
_journal_name_full 'Dalton Transactions'
_journal_paper_doi 10.1039/D2DT02514K
_journal_year 2022
_chemical_formula_moiety 'C36 H31 Fe N O P2'
_chemical_formula_sum 'C36 H31 Fe N O P2'
_chemical_formula_weight 611.41
_space_group_crystal_system monoclinic
_space_group_IT_number 14
_space_group_name_Hall '-P 2ybc'
_space_group_name_H-M_alt 'P 1 21/c 1'
_atom_sites_solution_hydrogens mixed
_atom_sites_solution_primary direct
_atom_sites_solution_secondary difmap
_audit_creation_method SHELXL-2017/1
_audit_update_record
;
2022-07-23 deposited with the CCDC.	2022-09-06 downloaded from the CCDC.
;
_cell_angle_alpha 90
_cell_angle_beta 96.2760(10)
_cell_angle_gamma 90
_cell_formula_units_Z 4
_cell_length_a 12.0438(3)
_cell_length_b 25.9455(6)
_cell_length_c 9.4329(2)
_cell_measurement_reflns_used 9843
_cell_measurement_temperature 120(2)
_cell_measurement_theta_max 27.42
_cell_measurement_theta_min 2.68
_cell_volume 2929.95(12)
_computing_cell_refinement 'SAINT V8.40B (Bruker Nano, Inc., 2019)'
_computing_data_collection 'Bruker Instrument Service vV6.2.14'
_computing_data_reduction 'SAINT V8.40B (Bruker Nano, Inc., 2019)'
_computing_molecular_graphics 'PLATON (Spek, 2017)'
_computing_publication_material 'PLATON (Spek, 2017)'
_computing_structure_refinement 'SHELXL-2017 (Sheldrick, 2017)'
_computing_structure_solution 'SHELXT 2018 (Sheldrick, 2018)'
_diffrn_ambient_temperature 120(2)
_diffrn_measured_fraction_theta_full 0.999
_diffrn_measured_fraction_theta_max 0.998
_diffrn_measurement_device_type 'Bruker D8 VENTURE Kappa Duo'
_diffrn_measurement_method '\f and \w scans'
_diffrn_radiation_monochromator 'Quazar Mo multilayer optic'
_diffrn_radiation_source 'I\mS micro-focus sealed tube'
_diffrn_radiation_type MoK\a
_diffrn_radiation_wavelength 0.71073
_diffrn_reflns_av_R_equivalents 0.0314
_diffrn_reflns_av_unetI/netI 0.0221
_diffrn_reflns_Laue_measured_fraction_full 0.999
_diffrn_reflns_Laue_measured_fraction_max 0.998
_diffrn_reflns_limit_h_max 14
_diffrn_reflns_limit_h_min -15
_diffrn_reflns_limit_k_max 33
_diffrn_reflns_limit_k_min -29
_diffrn_reflns_limit_l_max 12
_diffrn_reflns_limit_l_min -12
_diffrn_reflns_number 34618
_diffrn_reflns_point_group_measured_fraction_full 0.999
_diffrn_reflns_point_group_measured_fraction_max 0.998
_diffrn_reflns_theta_full 25.242
_diffrn_reflns_theta_max 27.487
_diffrn_reflns_theta_min 2.310
_exptl_absorpt_coefficient_mu 0.655
_exptl_absorpt_correction_T_max 0.96
_exptl_absorpt_correction_T_min 0.89
_exptl_absorpt_correction_type multi-scan
_exptl_absorpt_process_details 'SADABS-2016/2 - Bruker AXS'
_exptl_crystal_colour orange
_exptl_crystal_density_diffrn 1.386
_exptl_crystal_description prism
_exptl_crystal_F_000 1272
_exptl_crystal_size_max 0.43
_exptl_crystal_size_mid 0.08
_exptl_crystal_size_min 0.07
_refine_diff_density_max 0.434
_refine_diff_density_min -0.257
_refine_diff_density_rms 0.052
_refine_ls_extinction_method none
_refine_ls_goodness_of_fit_ref 1.111
_refine_ls_hydrogen_treatment constr
_refine_ls_matrix_type full
_refine_ls_number_parameters 370
_refine_ls_number_reflns 6711
_refine_ls_number_restraints 0
_refine_ls_restrained_S_all 1.111
_refine_ls_R_factor_all 0.0403
_refine_ls_R_factor_gt 0.0352
_refine_ls_shift/su_max 0.001
_refine_ls_shift/su_mean 0.000
_refine_ls_structure_factor_coef Fsqd
_refine_ls_weighting_details 'w=1/[\s^2^(Fo^2^)+(0.0253P)^2^+2.3912P] where P=(Fo^2^+2Fc^2^)/3'
_refine_ls_weighting_scheme calc
_refine_ls_wR_factor_gt 0.0781
_refine_ls_wR_factor_ref 0.0804
_reflns_Friedel_coverage 0.000
_reflns_number_gt 6068
_reflns_number_total 6711
_reflns_threshold_expression 'I > 2\s(I)'
_cod_data_source_file d2dt02514k3.cif
_cod_data_source_block mn407
_cod_original_sg_symbol_H-M 'P 21/c'
_cod_database_code 7711183
_shelx_shelxl_version_number 2017/1
_shelx_space_group_comment
;
The symmetry employed for this shelxl refinement is uniquely defined
by the following loop, which should always be used as a source of
symmetry information in preference to the above space-group names.
They are only intended as comments.
;
_shelx_estimated_absorpt_t_min 0.766
_shelx_estimated_absorpt_t_max 0.956

loop_
_space_group_symop_operation_xyz
'x, y, z'
'-x, y+1/2, -z+1/2'
'-x, -y, -z'
'x, -y-1/2, z-1/2'

loop_
_atom_site_label
_atom_site_type_symbol
_atom_site_fract_x
_atom_site_fract_y
_atom_site_fract_z
_atom_site_U_iso_or_equiv
_atom_site_adp_type
_atom_site_occupancy
_atom_site_site_symmetry_order
_atom_site_calc_flag
_atom_site_refinement_flags_posn
_atom_site_refinement_flags_adp
_atom_site_refinement_flags_occupancy
_atom_site_disorder_assembly
_atom_site_disorder_group
Fe1 Fe 0.40361(2) 0.62940(2) 0.72966(3) 0.01917(7) Uani 1 1 d . . . . .
P1 P 0.33094(4) 0.60343(2) 0.36912(5) 0.01852(10) Uani 1 1 d . . . . .
P2 P 0.11688(4) 0.84582(2) 0.59549(5) 0.01978(10) Uani 1 1 d . . . . .
O1 O 0.21659(12) 0.73872(6) 0.54907(13) 0.0305(3) Uani 1 1 d . . . . .
N1 N 0.28010(12) 0.73482(5) 0.78321(15) 0.0192(3) Uani 1 1 d . . . . .
H1 H 0.261155 0.741165 0.871374 0.023 Uiso 1 1 d R U . . .
C1 C 0.37776(15) 0.70571(7) 0.77527(19) 0.0217(4) Uani 1 1 d . . . . .
C2 C 0.43359(17) 0.68020(7) 0.8964(2) 0.0296(4) Uani 1 1 d . . . . .
H2 H 0.407693 0.677145 0.987608 0.036 Uiso 1 1 calc R U . . .
C3 C 0.53550(17) 0.66009(8) 0.8555(3) 0.0374(5) Uani 1 1 d . . . . .
H3 H 0.590039 0.641471 0.915359 0.045 Uiso 1 1 calc R U . . .
C4 C 0.54156(16) 0.67256(8) 0.7109(3) 0.0349(5) Uani 1 1 d . . . . .
H4 H 0.600811 0.663585 0.656893 0.042 Uiso 1 1 calc R U . . .
C5 C 0.44367(15) 0.70094(7) 0.6593(2) 0.0262(4) Uani 1 1 d . . . . .
H5 H 0.425934 0.714116 0.565547 0.031 Uiso 1 1 calc R U . . .
C6 C 0.34575(14) 0.58622(6) 0.55699(18) 0.0194(3) Uani 1 1 d . . . . .
C7 C 0.25837(15) 0.59539(7) 0.64540(18) 0.0207(3) Uani 1 1 d . . . . .
H7 H 0.189487 0.612166 0.616562 0.025 Uiso 1 1 calc R U . . .
C8 C 0.29199(16) 0.57516(7) 0.78358(19) 0.0238(4) Uani 1 1 d . . . . .
H8 H 0.249856 0.576200 0.862993 0.029 Uiso 1 1 calc R U . . .
C9 C 0.40036(16) 0.55303(7) 0.7817(2) 0.0254(4) Uani 1 1 d . . . . .
H9 H 0.443038 0.536715 0.859686 0.030 Uiso 1 1 calc R U . . .
C10 C 0.43325(15) 0.55967(7) 0.64256(19) 0.0222(4) Uani 1 1 d . . . . .
H10 H 0.501693 0.548409 0.611638 0.027 Uiso 1 1 calc R U . . .
C11 C 0.30658(14) 0.53902(7) 0.29011(18) 0.0201(3) Uani 1 1 d . . . . .
C12 C 0.26120(16) 0.49912(7) 0.3637(2) 0.0261(4) Uani 1 1 d . . . . .
H12 H 0.248614 0.503982 0.460449 0.031 Uiso 1 1 calc R U . . .
C13 C 0.23399(17) 0.45216(8) 0.2974(2) 0.0299(4) Uani 1 1 d . . . . .
H13 H 0.202874 0.425343 0.349144 0.036 Uiso 1 1 calc R U . . .
C14 C 0.25193(17) 0.44438(8) 0.1573(2) 0.0302(4) Uani 1 1 d . . . . .
H14 H 0.232879 0.412403 0.111992 0.036 Uiso 1 1 calc R U . . .
C15 C 0.29795(18) 0.48357(8) 0.0832(2) 0.0315(4) Uani 1 1 d . . . . .
H15 H 0.311325 0.478244 -0.013127 0.038 Uiso 1 1 calc R U . . .
C16 C 0.32477(17) 0.53065(7) 0.1484(2) 0.0273(4) Uani 1 1 d . . . . .
H16 H 0.355719 0.557346 0.096078 0.033 Uiso 1 1 calc R U . . .
C17 C 0.47508(15) 0.61634(7) 0.33278(18) 0.0200(3) Uani 1 1 d . . . . .
C18 C 0.55830(16) 0.57884(8) 0.3355(2) 0.0278(4) Uani 1 1 d . . . . .
H18 H 0.541495 0.544128 0.357083 0.033 Uiso 1 1 calc R U . . .
C19 C 0.66501(18) 0.59174(9) 0.3070(2) 0.0378(5) Uani 1 1 d . . . . .
H19 H 0.720899 0.565834 0.308962 0.045 Uiso 1 1 calc R U . . .
C20 C 0.69101(18) 0.64225(10) 0.2756(3) 0.0419(5) Uani 1 1 d . . . . .
H20 H 0.764705 0.651035 0.257430 0.050 Uiso 1 1 calc R U . . .
C21 C 0.60921(18) 0.67973(9) 0.2710(2) 0.0373(5) Uani 1 1 d . . . . .
H21 H 0.626451 0.714330 0.248722 0.045 Uiso 1 1 calc R U . . .
C22 C 0.50170(16) 0.66683(7) 0.2989(2) 0.0263(4) Uani 1 1 d . . . . .
H22 H 0.445682 0.692735 0.294731 0.032 Uiso 1 1 calc R U . . .
C23 C 0.20947(15) 0.75164(7) 0.67323(18) 0.0201(3) Uani 1 1 d . . . . .
C24 C 0.12060(15) 0.78829(7) 0.71318(18) 0.0221(4) Uani 1 1 d . . . . .
H24A H 0.137377 0.798925 0.814047 0.027 Uiso 1 1 calc R U . . .
H24B H 0.046920 0.770969 0.702195 0.027 Uiso 1 1 calc R U . . .
C25 C 0.00664(15) 0.82760(7) 0.45299(19) 0.0212(4) Uani 1 1 d . . . . .
C26 C -0.09580(16) 0.80656(8) 0.4789(2) 0.0291(4) Uani 1 1 d . . . . .
H26 H -0.110647 0.800516 0.574396 0.035 Uiso 1 1 calc R U . . .
C27 C -0.17613(17) 0.79436(9) 0.3677(2) 0.0367(5) Uani 1 1 d . . . . .
H27 H -0.245457 0.779934 0.386737 0.044 Uiso 1 1 calc R U . . .
C28 C -0.15484(19) 0.80335(8) 0.2275(2) 0.0372(5) Uani 1 1 d . . . . .
H28 H -0.209501 0.794874 0.150727 0.045 Uiso 1 1 calc R U . . .
C29 C -0.0551(2) 0.82440(8) 0.2007(2) 0.0367(5) Uani 1 1 d . . . . .
H29 H -0.041112 0.830887 0.105175 0.044 Uiso 1 1 calc R U . . .
C30 C 0.02610(17) 0.83637(8) 0.3126(2) 0.0281(4) Uani 1 1 d . . . . .
H30 H 0.095343 0.850661 0.292660 0.034 Uiso 1 1 calc R U . . .
C31 C 0.03751(14) 0.89185(7) 0.69308(19) 0.0218(4) Uani 1 1 d . . . . .
C32 C 0.03000(16) 0.89034(8) 0.8391(2) 0.0270(4) Uani 1 1 d . . . . .
H32 H 0.060076 0.861838 0.893716 0.032 Uiso 1 1 calc R U . . .
C33 C -0.02130(17) 0.93031(8) 0.9058(2) 0.0322(4) Uani 1 1 d . . . . .
H33 H -0.026063 0.928757 1.005591 0.039 Uiso 1 1 calc R U . . .
C34 C -0.06515(16) 0.97202(8) 0.8290(2) 0.0324(5) Uani 1 1 d . . . . .
H34 H -0.099016 0.999394 0.875581 0.039 Uiso 1 1 calc R U . . .
C35 C -0.05953(18) 0.97376(8) 0.6842(3) 0.0371(5) Uani 1 1 d . . . . .
H35 H -0.090369 1.002282 0.630339 0.044 Uiso 1 1 calc R U . . .
C36 C -0.00908(18) 0.93409(8) 0.6165(2) 0.0326(4) Uani 1 1 d . . . . .
H36 H -0.006157 0.935664 0.516377 0.039 Uiso 1 1 calc R U . . .

loop_
_atom_site_aniso_label
_atom_site_aniso_U_11
_atom_site_aniso_U_22
_atom_site_aniso_U_33
_atom_site_aniso_U_23
_atom_site_aniso_U_13
_atom_site_aniso_U_12
Fe1 0.01847(13) 0.01476(12) 0.02360(13) -0.00307(9) -0.00084(9) 0.00226(9)
P1 0.0187(2) 0.0160(2) 0.0208(2) -0.00005(16) 0.00209(16) 0.00114(16)
P2 0.0192(2) 0.0193(2) 0.0210(2) 0.00129(17) 0.00276(17) 0.00173(17)
O1 0.0409(8) 0.0336(8) 0.0174(6) 0.0006(5) 0.0047(6) 0.0092(6)
N1 0.0226(7) 0.0171(7) 0.0180(7) -0.0021(5) 0.0022(6) 0.0036(6)
C1 0.0210(8) 0.0143(8) 0.0289(9) -0.0047(7) -0.0008(7) -0.0007(7)
C2 0.0311(10) 0.0244(10) 0.0304(10) -0.0089(8) -0.0099(8) 0.0054(8)
C3 0.0258(10) 0.0277(11) 0.0541(14) -0.0154(10) -0.0159(9) 0.0059(8)
C4 0.0175(9) 0.0248(10) 0.0624(14) -0.0147(10) 0.0038(9) -0.0030(8)
C5 0.0231(9) 0.0165(8) 0.0403(11) -0.0054(8) 0.0083(8) -0.0034(7)
C6 0.0218(8) 0.0147(8) 0.0217(8) -0.0023(6) 0.0022(7) -0.0004(6)
C7 0.0200(8) 0.0185(8) 0.0234(8) -0.0030(7) 0.0019(7) -0.0017(7)
C8 0.0281(9) 0.0212(9) 0.0225(8) -0.0005(7) 0.0053(7) -0.0021(7)
C9 0.0327(10) 0.0175(8) 0.0250(9) 0.0013(7) -0.0006(7) 0.0030(7)
C10 0.0252(9) 0.0144(8) 0.0268(9) -0.0023(7) 0.0012(7) 0.0030(7)
C11 0.0199(8) 0.0173(8) 0.0226(8) -0.0010(6) -0.0002(7) 0.0004(7)
C12 0.0278(10) 0.0236(9) 0.0275(9) -0.0022(7) 0.0064(7) -0.0045(8)
C13 0.0298(10) 0.0222(9) 0.0380(11) -0.0001(8) 0.0053(8) -0.0078(8)
C14 0.0294(10) 0.0211(9) 0.0385(11) -0.0086(8) -0.0034(8) -0.0022(8)
C15 0.0415(12) 0.0290(10) 0.0235(9) -0.0064(8) 0.0005(8) -0.0018(9)
C16 0.0366(11) 0.0228(9) 0.0226(9) 0.0002(7) 0.0030(8) -0.0040(8)
C17 0.0215(8) 0.0174(8) 0.0213(8) 0.0006(6) 0.0025(7) 0.0002(7)
C18 0.0278(10) 0.0218(9) 0.0350(10) 0.0030(8) 0.0086(8) 0.0046(8)
C19 0.0257(10) 0.0412(12) 0.0480(13) 0.0084(10) 0.0110(9) 0.0102(9)
C20 0.0234(10) 0.0542(15) 0.0490(13) 0.0105(11) 0.0085(9) -0.0082(10)
C21 0.0349(11) 0.0306(11) 0.0461(12) 0.0097(9) 0.0031(9) -0.0106(9)
C22 0.0279(10) 0.0203(9) 0.0308(10) 0.0020(7) 0.0027(8) 0.0002(7)
C23 0.0233(9) 0.0181(8) 0.0193(8) 0.0012(6) 0.0040(7) -0.0004(7)
C24 0.0223(9) 0.0241(9) 0.0202(8) 0.0038(7) 0.0032(7) 0.0049(7)
C25 0.0232(9) 0.0169(8) 0.0232(8) -0.0001(7) 0.0013(7) 0.0050(7)
C26 0.0252(9) 0.0312(10) 0.0305(10) 0.0005(8) 0.0013(8) 0.0020(8)
C27 0.0242(10) 0.0360(12) 0.0480(13) -0.0076(10) -0.0049(9) 0.0030(9)
C28 0.0373(12) 0.0339(11) 0.0364(11) -0.0133(9) -0.0144(9) 0.0145(9)
C29 0.0526(14) 0.0332(11) 0.0233(10) -0.0014(8) -0.0004(9) 0.0130(10)
C30 0.0340(10) 0.0252(10) 0.0253(9) 0.0011(7) 0.0039(8) 0.0046(8)
C31 0.0170(8) 0.0206(9) 0.0275(9) -0.0037(7) 0.0015(7) -0.0013(7)
C32 0.0255(9) 0.0263(10) 0.0295(10) -0.0014(8) 0.0039(8) 0.0011(8)
C33 0.0293(10) 0.0342(11) 0.0336(10) -0.0100(9) 0.0063(8) 0.0001(8)
C34 0.0221(9) 0.0255(10) 0.0497(12) -0.0140(9) 0.0053(9) -0.0003(8)
C35 0.0343(11) 0.0239(10) 0.0524(13) -0.0012(9) 0.0020(10) 0.0085(9)
C36 0.0365(11) 0.0294(10) 0.0320(10) 0.0015(8) 0.0033(8) 0.0080(9)

loop_
_atom_type_symbol
_atom_type_description
_atom_type_scat_dispersion_real
_atom_type_scat_dispersion_imag
_atom_type_scat_source
C C 0.0033 0.0016 'International Tables Vol C Tables 4.2.6.8 and 6.1.1.4'
H H 0.0000 0.0000 'International Tables Vol C Tables 4.2.6.8 and 6.1.1.4'
Fe Fe 0.3463 0.8444 'International Tables Vol C Tables 4.2.6.8 and 6.1.1.4'
N N 0.0061 0.0033 'International Tables Vol C Tables 4.2.6.8 and 6.1.1.4'
O O 0.0106 0.0060 'International Tables Vol C Tables 4.2.6.8 and 6.1.1.4'
P P 0.1023 0.0942 'International Tables Vol C Tables 4.2.6.8 and 6.1.1.4'

loop_
_geom_angle_atom_site_label_1
_geom_angle_atom_site_label_2
_geom_angle_atom_site_label_3
_geom_angle
_geom_angle_site_symmetry_1
_geom_angle_site_symmetry_3
_geom_angle_publ_flag
C4 Fe1 C10 105.92(8) . . ?
C4 Fe1 C6 116.50(8) . . ?
C10 Fe1 C6 41.19(7) . . ?
C4 Fe1 C3 40.63(10) . . ?
C10 Fe1 C3 115.00(8) . . ?
C6 Fe1 C3 149.06(8) . . ?
C4 Fe1 C7 151.69(9) . . ?
C10 Fe1 C7 68.84(7) . . ?
C6 Fe1 C7 41.13(7) . . ?
C3 Fe1 C7 167.38(9) . . ?
C4 Fe1 C9 126.46(8) . . ?
C10 Fe1 C9 40.82(7) . . ?
C6 Fe1 C9 69.17(7) . . ?
C3 Fe1 C9 105.86(8) . . ?
C7 Fe1 C9 68.65(7) . . ?
C4 Fe1 C5 41.08(8) . . ?
C10 Fe1 C5 128.12(8) . . ?
C6 Fe1 C5 108.16(8) . . ?
C3 Fe1 C5 68.80(9) . . ?
C7 Fe1 C5 119.21(8) . . ?
C9 Fe1 C5 165.70(8) . . ?
C4 Fe1 C8 165.36(9) . . ?
C10 Fe1 C8 68.80(7) . . ?
C6 Fe1 C8 69.15(7) . . ?
C3 Fe1 C8 127.93(9) . . ?
C7 Fe1 C8 40.70(7) . . ?
C9 Fe1 C8 40.86(8) . . ?
C5 Fe1 C8 152.62(8) . . ?
C4 Fe1 C2 68.60(9) . . ?
C10 Fe1 C2 148.88(7) . . ?
C6 Fe1 C2 169.11(7) . . ?
C3 Fe1 C2 40.76(8) . . ?
C7 Fe1 C2 130.33(8) . . ?
C9 Fe1 C2 116.43(8) . . ?
C5 Fe1 C2 68.81(8) . . ?
C8 Fe1 C2 108.42(8) . . ?
C4 Fe1 C1 68.33(8) . . ?
C10 Fe1 C1 167.84(7) . . ?
C6 Fe1 C1 130.58(7) . . ?
C3 Fe1 C1 68.18(8) . . ?
C7 Fe1 C1 110.78(7) . . ?
C9 Fe1 C1 151.18(8) . . ?
C5 Fe1 C1 40.66(7) . . ?
C8 Fe1 C1 119.40(7) . . ?
C2 Fe1 C1 40.54(7) . . ?
C6 P1 C17 103.46(8) . . ?
C6 P1 C11 99.56(8) . . ?
C17 P1 C11 101.66(8) . . ?
C31 P2 C25 99.16(8) . . ?
C31 P2 C24 101.69(8) . . ?
C25 P2 C24 101.41(8) . . ?
C23 N1 C1 126.66(15) . . ?
C23 N1 H1 116.8 . . ?
C1 N1 H1 116.4 . . ?
N1 C1 C2 122.08(17) . . ?
N1 C1 C5 128.78(17) . . ?
C2 C1 C5 108.78(17) . . ?
N1 C1 Fe1 132.42(12) . . ?
C2 C1 Fe1 69.60(10) . . ?
C5 C1 Fe1 69.29(10) . . ?
C1 C2 C3 107.34(19) . . ?
C1 C2 Fe1 69.86(10) . . ?
C3 C2 Fe1 69.04(11) . . ?
C1 C2 H2 126.3 . . ?
C3 C2 H2 126.3 . . ?
Fe1 C2 H2 126.3 . . ?
C4 C3 C2 108.34(18) . . ?
C4 C3 Fe1 69.27(11) . . ?
C2 C3 Fe1 70.20(11) . . ?
C4 C3 H3 125.8 . . ?
C2 C3 H3 125.8 . . ?
Fe1 C3 H3 126.3 . . ?
C3 C4 C5 108.63(18) . . ?
C3 C4 Fe1 70.10(12) . . ?
C5 C4 Fe1 70.20(11) . . ?
C3 C4 H4 125.7 . . ?
C5 C4 H4 125.7 . . ?
Fe1 C4 H4 125.6 . . ?
C1 C5 C4 106.90(18) . . ?
C1 C5 Fe1 70.05(10) . . ?
C4 C5 Fe1 68.72(11) . . ?
C1 C5 H5 126.6 . . ?
C4 C5 H5 126.6 . . ?
Fe1 C5 H5 126.2 . . ?
C10 C6 C7 107.10(15) . . ?
C10 C6 P1 130.96(13) . . ?
C7 C6 P1 121.80(13) . . ?
C10 C6 Fe1 69.34(10) . . ?
C7 C6 Fe1 69.63(10) . . ?
P1 C6 Fe1 129.30(9) . . ?
C8 C7 C6 108.58(16) . . ?
C8 C7 Fe1 69.92(10) . . ?
C6 C7 Fe1 69.24(10) . . ?
C8 C7 H7 125.7 . . ?
C6 C7 H7 125.7 . . ?
Fe1 C7 H7 126.7 . . ?
C7 C8 C9 107.80(16) . . ?
C7 C8 Fe1 69.38(10) . . ?
C9 C8 Fe1 69.36(11) . . ?
C7 C8 H8 126.1 . . ?
C9 C8 H8 126.1 . . ?
Fe1 C8 H8 126.7 . . ?
C10 C9 C8 108.08(16) . . ?
C10 C9 Fe1 69.29(10) . . ?
C8 C9 Fe1 69.79(10) . . ?
C10 C9 H9 126.0 . . ?
C8 C9 H9 126.0 . . ?
Fe1 C9 H9 126.5 . . ?
C9 C10 C6 108.44(16) . . ?
C9 C10 Fe1 69.89(10) . . ?
C6 C10 Fe1 69.46(10) . . ?
C9 C10 H10 125.8 . . ?
C6 C10 H10 125.8 . . ?
Fe1 C10 H10 126.4 . . ?
C12 C11 C16 118.27(17) . . ?
C12 C11 P1 121.85(14) . . ?
C16 C11 P1 119.65(14) . . ?
C11 C12 C13 120.90(18) . . ?
C11 C12 H12 119.5 . . ?
C13 C12 H12 119.5 . . ?
C14 C13 C12 120.34(18) . . ?
C14 C13 H13 119.8 . . ?
C12 C13 H13 119.8 . . ?
C13 C14 C15 119.40(18) . . ?
C13 C14 H14 120.3 . . ?
C15 C14 H14 120.3 . . ?
C14 C15 C16 120.57(18) . . ?
C14 C15 H15 119.7 . . ?
C16 C15 H15 119.7 . . ?
C15 C16 C11 120.51(18) . . ?
C15 C16 H16 119.7 . . ?
C11 C16 H16 119.7 . . ?
C22 C17 C18 118.47(17) . . ?
C22 C17 P1 117.38(14) . . ?
C18 C17 P1 124.14(14) . . ?
C19 C18 C17 120.58(18) . . ?
C19 C18 H18 119.7 . . ?
C17 C18 H18 119.7 . . ?
C18 C19 C20 120.4(2) . . ?
C18 C19 H19 119.8 . . ?
C20 C19 H19 119.8 . . ?
C21 C20 C19 119.67(19) . . ?
C21 C20 H20 120.2 . . ?
C19 C20 H20 120.2 . . ?
C20 C21 C22 120.0(2) . . ?
C20 C21 H21 120.0 . . ?
C22 C21 H21 120.0 . . ?
C21 C22 C17 120.79(18) . . ?
C21 C22 H22 119.6 . . ?
C17 C22 H22 119.6 . . ?
O1 C23 N1 122.94(16) . . ?
O1 C23 C24 122.29(16) . . ?
N1 C23 C24 114.77(15) . . ?
C23 C24 P2 109.17(12) . . ?
C23 C24 H24A 109.8 . . ?
P2 C24 H24A 109.8 . . ?
C23 C24 H24B 109.8 . . ?
P2 C24 H24B 109.8 . . ?
H24A C24 H24B 108.3 . . ?
C30 C25 C26 118.44(18) . . ?
C30 C25 P2 118.02(14) . . ?
C26 C25 P2 123.52(14) . . ?
C27 C26 C25 120.97(19) . . ?
C27 C26 H26 119.5 . . ?
C25 C26 H26 119.5 . . ?
C26 C27 C28 119.7(2) . . ?
C26 C27 H27 120.2 . . ?
C28 C27 H27 120.2 . . ?
C29 C28 C27 119.90(19) . . ?
C29 C28 H28 120.0 . . ?
C27 C28 H28 120.0 . . ?
C28 C29 C30 120.5(2) . . ?
C28 C29 H29 119.8 . . ?
C30 C29 H29 119.8 . . ?
C25 C30 C29 120.5(2) . . ?
C25 C30 H30 119.7 . . ?
C29 C30 H30 119.7 . . ?
C32 C31 C36 117.94(17) . . ?
C32 C31 P2 124.83(14) . . ?
C36 C31 P2 116.91(14) . . ?
C31 C32 C33 120.44(19) . . ?
C31 C32 H32 119.8 . . ?
C33 C32 H32 119.8 . . ?
C34 C33 C32 120.81(19) . . ?
C34 C33 H33 119.6 . . ?
C32 C33 H33 119.6 . . ?
C33 C34 C35 119.40(19) . . ?
C33 C34 H34 120.3 . . ?
C35 C34 H34 120.3 . . ?
C34 C35 C36 120.3(2) . . ?
C34 C35 H35 119.8 . . ?
C36 C35 H35 119.8 . . ?
C35 C36 C31 121.09(19) . . ?
C35 C36 H36 119.5 . . ?
C31 C36 H36 119.5 . . ?

loop_
_geom_bond_atom_site_label_1
_geom_bond_atom_site_label_2
_geom_bond_distance
_geom_bond_site_symmetry_2
_geom_bond_publ_flag
Fe1 C4 2.027(2) . ?
Fe1 C10 2.0345(17) . ?
Fe1 C6 2.0361(17) . ?
Fe1 C3 2.038(2) . ?
Fe1 C7 2.0412(17) . ?
Fe1 C9 2.0425(18) . ?
Fe1 C5 2.0469(19) . ?
Fe1 C8 2.0483(18) . ?
Fe1 C2 2.0536(19) . ?
Fe1 C1 2.0570(17) . ?
P1 C6 1.8174(18) . ?
P1 C17 1.8367(18) . ?
P1 C11 1.8403(18) . ?
P2 C31 1.8384(18) . ?
P2 C25 1.8448(18) . ?
P2 C24 1.8578(18) . ?
O1 C23 1.230(2) . ?
N1 C23 1.341(2) . ?
N1 C1 1.407(2) . ?
N1 H1 0.9012 . ?
C1 C2 1.424(3) . ?
C1 C5 1.426(3) . ?
C2 C3 1.425(3) . ?
C2 H2 0.9500 . ?
C3 C4 1.412(3) . ?
C3 H3 0.9500 . ?
C4 C5 1.430(3) . ?
C4 H4 0.9500 . ?
C5 H5 0.9500 . ?
C6 C10 1.432(2) . ?
C6 C7 1.432(2) . ?
C7 C8 1.422(2) . ?
C7 H7 0.9500 . ?
C8 C9 1.428(3) . ?
C8 H8 0.9500 . ?
C9 C10 1.422(3) . ?
C9 H9 0.9500 . ?
C10 H10 0.9500 . ?
C11 C12 1.391(3) . ?
C11 C16 1.395(2) . ?
C12 C13 1.392(3) . ?
C12 H12 0.9500 . ?
C13 C14 1.377(3) . ?
C13 H13 0.9500 . ?
C14 C15 1.384(3) . ?
C14 H14 0.9500 . ?
C15 C16 1.390(3) . ?
C15 H15 0.9500 . ?
C16 H16 0.9500 . ?
C17 C22 1.394(2) . ?
C17 C18 1.395(3) . ?
C18 C19 1.382(3) . ?
C18 H18 0.9500 . ?
C19 C20 1.387(3) . ?
C19 H19 0.9500 . ?
C20 C21 1.382(3) . ?
C20 H20 0.9500 . ?
C21 C22 1.390(3) . ?
C21 H21 0.9500 . ?
C22 H22 0.9500 . ?
C23 C24 1.510(2) . ?
C24 H24A 0.9900 . ?
C24 H24B 0.9900 . ?
C25 C30 1.389(3) . ?
C25 C26 1.395(3) . ?
C26 C27 1.384(3) . ?
C26 H26 0.9500 . ?
C27 C28 1.393(3) . ?
C27 H27 0.9500 . ?
C28 C29 1.368(3) . ?
C28 H28 0.9500 . ?
C29 C30 1.393(3) . ?
C29 H29 0.9500 . ?
C30 H30 0.9500 . ?
C31 C32 1.391(3) . ?
C31 C36 1.396(3) . ?
C32 C33 1.392(3) . ?
C32 H32 0.9500 . ?
C33 C34 1.375(3) . ?
C33 H33 0.9500 . ?
C34 C35 1.376(3) . ?
C34 H34 0.9500 . ?
C35 C36 1.386(3) . ?
C35 H35 0.9500 . ?
C36 H36 0.9500 . ?
